data_4340147
loop_
_publ_author_name
'Cotton, F. Albert'
'Li, Zhong'
'Liu, Chun Y.'
'Murillo, Carlos A.'
'Villagr\'an, Dino'

_publ_section_title
;
 Strong electronic interaction between two dimolybdenum units linked by a
 tetraazatetracene.
;
_journal_issue 2
_journal_name_full 'Inorganic chemistry'
_journal_page_first 767
_journal_page_last 778
_journal_paper_doi 10.1021/ic051614d
_journal_volume 45
_journal_year 2006
_chemical_formula_moiety 'C104 H98 Mo4 N16 O12,4(C H2 Cl2)'
_chemical_formula_sum 'C108 H106 Cl8 Mo4 N16 O12'
_chemical_formula_weight 2487.45
_chemical_name_common '[Mo2(DAnif)3]2(C14H8N4),4CH2Cl2'
_chemical_name_systematic
; 
 ? 
;
_space_group_IT_number 2
_symmetry_cell_setting triclinic
_symmetry_space_group_name_Hall '-P 1'
_symmetry_space_group_name_H-M 'P -1'
_atom_sites_solution_hydrogens geom
_atom_sites_solution_primary direct
_atom_sites_solution_secondary difmap
_audit_creation_method SHELXL-97
_cell_angle_alpha 60.3200(10)
_cell_angle_beta 89.8580(10)
_cell_angle_gamma 84.8970(10)
_cell_formula_units_Z 1
_cell_length_a 12.3728(8)
_cell_length_b 15.8644(10)
_cell_length_c 15.9487(10)
_cell_measurement_reflns_used 7516
_cell_measurement_temperature 213(2)
_cell_measurement_theta_max 25.989
_cell_measurement_theta_min 2.162
_cell_volume 2705.9(3)
_computing_cell_refinement SAINT
_computing_data_collection SMART
_computing_data_reduction SAINT
_computing_molecular_graphics XP
_computing_publication_material CIFTAB
_computing_structure_refinement 'SHELXL-97 (Sheldrick, 1997)'
_computing_structure_solution 'SHELXS-97 (Sheldrick, 1990)'
_diffrn_ambient_temperature 213(2)
_diffrn_measured_fraction_theta_full 0.986
_diffrn_measured_fraction_theta_max 0.986
_diffrn_measurement_device_type 'BRUKER SMART 1000 CCD'
_diffrn_measurement_method \w-scans
_diffrn_radiation_monochromator graphite
_diffrn_radiation_source 'normal-focus sealed tube'
_diffrn_radiation_type MoK\a
_diffrn_radiation_wavelength 0.71073
_diffrn_reflns_av_R_equivalents 0.0209
_diffrn_reflns_av_sigmaI/netI 0.0348
_diffrn_reflns_limit_h_max 12
_diffrn_reflns_limit_h_min -13
_diffrn_reflns_limit_k_max 17
_diffrn_reflns_limit_k_min -10
_diffrn_reflns_limit_l_max 17
_diffrn_reflns_limit_l_min -17
_diffrn_reflns_number 11486
_diffrn_reflns_theta_full 25.00
_diffrn_reflns_theta_max 25.00
_diffrn_reflns_theta_min 1.65
_diffrn_standards_number 'None (area detector data)'
_exptl_absorpt_coefficient_mu 0.718
_exptl_absorpt_correction_T_max 0.9316
_exptl_absorpt_correction_T_min 0.7621
_exptl_absorpt_correction_type multi-scan
_exptl_absorpt_process_details SADABS
_exptl_crystal_colour orange
_exptl_crystal_density_diffrn 1.526
_exptl_crystal_density_method 'not measured'
_exptl_crystal_description niddle
_exptl_crystal_F_000 1266
_exptl_crystal_size_max 0.40
_exptl_crystal_size_mid 0.36
_exptl_crystal_size_min 0.10
_refine_diff_density_max 1.162
_refine_diff_density_min -0.721
_refine_diff_density_rms 0.080
_refine_ls_extinction_method none
_refine_ls_goodness_of_fit_ref 1.039
_refine_ls_hydrogen_treatment noref
_refine_ls_matrix_type full
_refine_ls_number_parameters 695
_refine_ls_number_reflns 9370
_refine_ls_number_restraints 13
_refine_ls_restrained_S_all 1.042
_refine_ls_R_factor_all 0.0463
_refine_ls_R_factor_gt 0.0373
_refine_ls_shift/su_max 0.006
_refine_ls_shift/su_mean 0.000
_refine_ls_structure_factor_coef Fsqd
_refine_ls_weighting_details 'calc w=1/[\s^2^(Fo^2^)+(0.0465P)^2^+4.2469P] where P=(Fo^2^+2Fc^2^)/3'
_refine_ls_weighting_scheme calc
_refine_ls_wR_factor_gt 0.0968
_refine_ls_wR_factor_ref 0.1043
_reflns_number_gt 7860
_reflns_number_total 9370
_reflns_threshold_expression >2sigma(I)
_cod_data_source_file ic051614drom20050920_035939.cif
_cod_data_source_block xl
_cod_depositor_comments
;
The following automatic conversions were performed:

'_symmetry_cell_setting' value 'Triclinic' changed to 'triclinic'
according to
/usr/data/users/saulius/automatic-downloads/retrospective/ACS/lib/dictionaries/cif_core.dic
dictionary named 'cif_core.dic' version 2.4.2 from 2011-04-26.

Automatic conversion script
Id: cif_fix_values 2281 2013-09-26 08:29:07Z andrius 
;
_cod_database_code 4340147

loop_
_symmetry_equiv_pos_as_xyz
'x, y, z'
'-x, -y, -z'

loop_
_atom_site_label
_atom_site_type_symbol
_atom_site_fract_x
_atom_site_fract_y
_atom_site_fract_z
_atom_site_U_iso_or_equiv
_atom_site_adp_type
_atom_site_occupancy
_atom_site_symmetry_multiplicity
_atom_site_calc_flag
_atom_site_refinement_flags
_atom_site_disorder_assembly
_atom_site_disorder_group
Mo1 Mo 0.39323(2) 0.677685(19) 0.076257(19) 0.02190(9) Uani 1 1 d . . .
Mo2 Mo 0.30157(2) 0.713673(19) -0.049274(19) 0.02197(9) Uani 1 1 d . . .
N1 N 0.4880(2) 0.55730(19) 0.07539(18) 0.0223(5) Uani 1 1 d . . .
N2 N 0.3949(2) 0.60190(19) -0.06744(18) 0.0217(5) Uani 1 1 d . . .
N3 N 0.5075(2) 0.7811(2) -0.0052(2) 0.0265(6) Uani 1 1 d . . .
N4 N 0.4012(2) 0.8251(2) -0.14216(19) 0.0270(6) Uani 1 1 d . . .
N5 N 0.3005(2) 0.7887(2) 0.09521(19) 0.0265(6) Uani 1 1 d . . .
N6 N 0.1955(2) 0.8239(2) -0.0394(2) 0.0273(6) Uani 1 1 d . . .
N7 N 0.2827(2) 0.5761(2) 0.16844(19) 0.0265(6) Uani 1 1 d . . .
N8 N 0.1834(2) 0.6167(2) 0.02952(19) 0.0260(6) Uani 1 1 d . . .
O3 O 0.8292(3) 0.9137(3) 0.1327(3) 0.0675(9) Uani 1 1 d . . .
O4 O 0.2887(3) 1.1240(2) -0.5197(2) 0.0704(10) Uani 1 1 d . . .
O5 O 0.3431(2) 0.7893(3) 0.4437(2) 0.0580(8) Uani 1 1 d . . .
O6 O -0.1882(2) 0.9749(2) -0.27157(19) 0.0457(7) Uani 1 1 d . . .
O7 O 0.3215(2) 0.3323(2) 0.57047(18) 0.0461(7) Uani 1 1 d . . .
O8 O -0.2148(2) 0.6640(2) -0.16185(19) 0.0440(7) Uani 1 1 d . . .
C1 C 0.4704(2) 0.5403(2) 0.0022(2) 0.0215(6) Uani 1 1 d . . .
C2 C 0.4826(3) 0.8393(2) -0.0991(2) 0.0298(7) Uani 1 1 d . . .
H2A H 0.5235 0.8911 -0.1350 0.036 Uiso 1 1 calc R . .
C3 C 0.2155(3) 0.8377(2) 0.0345(2) 0.0274(7) Uani 1 1 d . . .
H3A H 0.1697 0.8818 0.0437 0.033 Uiso 1 1 calc R . .
C4 C 0.1956(3) 0.5683(2) 0.1248(2) 0.0283(7) Uani 1 1 d . . .
H4A H 0.1432 0.5287 0.1615 0.034 Uiso 1 1 calc R . .
C11 C 0.5613(2) 0.4899(2) 0.1511(2) 0.0245(7) Uani 1 1 d . . .
C12 C 0.5763(3) 0.4990(3) 0.2329(2) 0.0319(8) Uani 1 1 d . . .
H12A H 0.5378 0.5501 0.2366 0.038 Uiso 1 1 calc R . .
C13 C 0.6475(3) 0.4332(3) 0.3087(3) 0.0399(9) Uani 1 1 d . . .
H13A H 0.6564 0.4401 0.3628 0.048 Uiso 1 1 calc R . .
C21 C 0.3810(2) 0.5879(2) -0.1464(2) 0.0238(7) Uani 1 1 d . . .
C22 C 0.3087(3) 0.6532(3) -0.2239(2) 0.0304(7) Uani 1 1 d . . .
H22A H 0.2696 0.7046 -0.2212 0.036 Uiso 1 1 calc R . .
C23 C 0.2945(3) 0.6427(3) -0.3037(3) 0.0365(8) Uani 1 1 d . . .
H23A H 0.2461 0.6866 -0.3542 0.044 Uiso 1 1 calc R . .
C31 C 0.5930(3) 0.8099(3) 0.0319(2) 0.0296(7) Uani 1 1 d . . .
C32 C 0.6732(3) 0.7433(3) 0.0954(3) 0.0378(9) Uani 1 1 d . . .
H32A H 0.6737 0.6775 0.1147 0.045 Uiso 1 1 calc R . .
C33 C 0.7558(3) 0.7759(4) 0.1314(3) 0.0487(11) Uani 1 1 d . . .
H33A H 0.8113 0.7321 0.1740 0.058 Uiso 1 1 calc R . .
C34 C 0.7515(3) 0.8748(3) 0.1013(3) 0.0452(10) Uani 1 1 d . . .
C35 C 0.6728(4) 0.9401(3) 0.0397(3) 0.0496(10) Uani 1 1 d . . .
H35A H 0.6718 1.0057 0.0210 0.060 Uiso 1 1 calc R . .
C36 C 0.5945(3) 0.9089(3) 0.0048(3) 0.0416(9) Uani 1 1 d . . .
H36A H 0.5404 0.9543 -0.0381 0.050 Uiso 1 1 calc R . .
C37 C 0.9027(4) 0.8512(5) 0.2070(4) 0.0762(16) Uani 1 1 d . . .
H37A H 0.9499 0.8883 0.2204 0.114 Uiso 1 1 calc R . .
H37B H 0.9449 0.8096 0.1887 0.114 Uiso 1 1 calc R . .
H37C H 0.8644 0.8121 0.2637 0.114 Uiso 1 1 calc R . .
C41 C 0.3760(3) 0.9005(2) -0.2406(2) 0.0288(7) Uani 1 1 d . . .
C42 C 0.3878(3) 0.8830(3) -0.3165(3) 0.0424(9) Uani 1 1 d . . .
H42A H 0.4148 0.8212 -0.3044 0.051 Uiso 1 1 calc R . .
C43 C 0.3604(4) 0.9555(3) -0.4105(3) 0.0484(11) Uani 1 1 d . . .
H43A H 0.3694 0.9423 -0.4609 0.058 Uiso 1 1 calc R . .
C44 C 0.3198(4) 1.0472(3) -0.4297(3) 0.0452(10) Uani 1 1 d . . .
C45 C 0.3085(4) 1.0661(3) -0.3540(3) 0.0540(12) Uani 1 1 d . . .
H45A H 0.2822 1.1282 -0.3664 0.065 Uiso 1 1 calc R . .
C46 C 0.3359(4) 0.9935(3) -0.2601(3) 0.0436(10) Uani 1 1 d . . .
H46A H 0.3275 1.0068 -0.2098 0.052 Uiso 1 1 calc R . .
C47 C 0.3000(5) 1.1088(4) -0.6001(3) 0.0786(17) Uani 1 1 d . . .
H47A H 0.2762 1.1681 -0.6583 0.118 Uiso 1 1 calc R . .
H47B H 0.2567 1.0583 -0.5923 0.118 Uiso 1 1 calc R . .
H47C H 0.3749 1.0897 -0.6039 0.118 Uiso 1 1 calc R . .
C51 C 0.3110(3) 0.7977(2) 0.1791(2) 0.0277(7) Uani 1 1 d . . .
C52 C 0.4125(3) 0.8013(3) 0.2133(3) 0.0322(8) Uani 1 1 d . . .
H52A H 0.4724 0.8057 0.1766 0.039 Uiso 1 1 calc R . .
C53 C 0.4268(3) 0.7986(3) 0.3011(3) 0.0392(9) Uani 1 1 d . . .
H53A H 0.4958 0.8006 0.3226 0.047 Uiso 1 1 calc R . .
C54 C 0.3385(3) 0.7928(3) 0.3565(3) 0.0400(9) Uani 1 1 d . . .
C55 C 0.2359(3) 0.7899(3) 0.3224(3) 0.0472(10) Uani 1 1 d . . .
H55A H 0.1760 0.7859 0.3590 0.057 Uiso 1 1 calc R . .
C56 C 0.2226(3) 0.7927(3) 0.2359(3) 0.0395(9) Uani 1 1 d . . .
H56A H 0.1534 0.7913 0.2143 0.047 Uiso 1 1 calc R . .
C57 C 0.4463(4) 0.7863(4) 0.4829(3) 0.0640(14) Uani 1 1 d . . .
H57A H 0.4385 0.7835 0.5441 0.096 Uiso 1 1 calc R . .
H57B H 0.4797 0.8438 0.4396 0.096 Uiso 1 1 calc R . .
H57C H 0.4910 0.7296 0.4917 0.096 Uiso 1 1 calc R . .
C61 C 0.0971(3) 0.8689(2) -0.0969(2) 0.0282(7) Uani 1 1 d . . .
C62 C 0.0923(3) 0.8835(3) -0.1899(3) 0.0372(8) Uani 1 1 d . . .
H62A H 0.1546 0.8692 -0.2150 0.045 Uiso 1 1 calc R . .
C63 C -0.0035(3) 0.9191(3) -0.2462(3) 0.0411(9) Uani 1 1 d . . .
H63A H -0.0051 0.9278 -0.3083 0.049 Uiso 1 1 calc R . .
C64 C -0.0963(3) 0.9416(3) -0.2108(3) 0.0331(8) Uani 1 1 d . . .
C65 C -0.0926(3) 0.9296(3) -0.1186(3) 0.0390(9) Uani 1 1 d . . .
H65A H -0.1543 0.9466 -0.0947 0.047 Uiso 1 1 calc R . .
C66 C 0.0031(3) 0.8926(3) -0.0625(3) 0.0380(9) Uani 1 1 d . . .
H66A H 0.0045 0.8833 -0.0001 0.046 Uiso 1 1 calc R . .
C67 C -0.2882(3) 0.9646(4) -0.2261(3) 0.0521(11) Uani 1 1 d . . .
H67A H -0.3470 0.9895 -0.2741 0.078 Uiso 1 1 calc R . .
H67B H -0.2918 1.0004 -0.1920 0.078 Uiso 1 1 calc R . .
H67C H -0.2938 0.8969 -0.1814 0.078 Uiso 1 1 calc R . .
C71 C 0.2951(3) 0.5134(2) 0.2711(2) 0.0285(7) Uani 1 1 d . . .
C72 C 0.2717(3) 0.4165(3) 0.3160(3) 0.0347(8) Uani 1 1 d . . .
H72A H 0.2501 0.3903 0.2785 0.042 Uiso 1 1 calc R . .
C73 C 0.2803(3) 0.3590(3) 0.4155(3) 0.0394(9) Uani 1 1 d . . .
H73A H 0.2626 0.2950 0.4446 0.047 Uiso 1 1 calc R . .
C74 C 0.3150(3) 0.3957(3) 0.4721(2) 0.0351(8) Uani 1 1 d . . .
C75 C 0.3420(3) 0.4907(3) 0.4288(3) 0.0377(9) Uani 1 1 d . . .
H75A H 0.3666 0.5158 0.4662 0.045 Uiso 1 1 calc R . .
C76 C 0.3318(3) 0.5481(3) 0.3286(2) 0.0347(8) Uani 1 1 d . . .
H76A H 0.3505 0.6118 0.2996 0.042 Uiso 1 1 calc R . .
C77 C 0.3444(4) 0.3715(3) 0.6301(3) 0.0553(12) Uani 1 1 d . . .
H77A H 0.3479 0.3208 0.6966 0.083 Uiso 1 1 calc R . .
H77B H 0.2880 0.4217 0.6202 0.083 Uiso 1 1 calc R . .
H77C H 0.4127 0.3987 0.6143 0.083 Uiso 1 1 calc R . .
C81 C 0.0794(3) 0.6233(2) -0.0138(2) 0.0264(7) Uani 1 1 d . . .
C82 C 0.0734(3) 0.6116(3) -0.0939(3) 0.0322(8) Uani 1 1 d . . .
H82A H 0.1364 0.5941 -0.1158 0.039 Uiso 1 1 calc R . .
C83 C -0.0257(3) 0.6259(3) -0.1419(3) 0.0356(8) Uani 1 1 d . . .
H83A H -0.0286 0.6193 -0.1966 0.043 Uiso 1 1 calc R . .
C84 C -0.1202(3) 0.6500(3) -0.1087(2) 0.0305(7) Uani 1 1 d . . .
C85 C -0.1156(3) 0.6601(3) -0.0280(3) 0.0364(8) Uani 1 1 d . . .
H85A H -0.1791 0.6752 -0.0048 0.044 Uiso 1 1 calc R . .
C86 C -0.0157(3) 0.6475(3) 0.0189(3) 0.0350(8) Uani 1 1 d . . .
H86A H -0.0128 0.6554 0.0728 0.042 Uiso 1 1 calc R . .
C87 C -0.3139(3) 0.6597(4) -0.1162(3) 0.0536(11) Uani 1 1 d . . .
H87A H -0.3734 0.6715 -0.1605 0.080 Uiso 1 1 calc R . .
H87B H -0.3204 0.7083 -0.0969 0.080 Uiso 1 1 calc R . .
H87C H -0.3153 0.5963 -0.0603 0.080 Uiso 1 1 calc R . .
Cl1 Cl 0.0036(6) 0.7443(4) 0.5375(6) 0.141(3) Uani 0.50 1 d PD A 1
C1S C 0.0208(17) 0.8676(8) 0.4798(9) 0.120(7) Uani 0.50 1 d PD A 1
H1SA H 0.0485 0.8876 0.4163 0.144 Uiso 0.50 1 calc PR A 1
H1SB H -0.0486 0.9051 0.4714 0.144 Uiso 0.50 1 calc PR A 1
Cl2 Cl 0.1110(4) 0.8899(3) 0.5477(3) 0.0705(9) Uani 0.50 1 d PD A 1
Cl1B Cl -0.0240(6) 0.7765(7) 0.4774(6) 0.178(3) Uani 0.50 1 d PD B 2
C1SB C -0.0271(14) 0.832(2) 0.549(2) 0.193(13) Uani 0.50 1 d PD B 2
H1SC H -0.0847 0.8848 0.5251 0.231 Uiso 0.50 1 calc PR B 2
H1SD H -0.0421 0.7844 0.6152 0.231 Uiso 0.50 1 calc PR B 2
Cl2B Cl 0.0958(9) 0.8754(9) 0.5484(10) 0.246(6) Uani 0.50 1 d PD B 2
Cl3 Cl -0.0615(2) 0.5138(2) 0.30020(18) 0.1442(9) Uani 1 1 d D . .
C2S C 0.0385(6) 0.5444(8) 0.3526(7) 0.145(4) Uani 1 1 d D . .
H2SA H 0.0742 0.4849 0.4059 0.175 Uiso 1 1 calc R . .
H2SB H 0.0924 0.5750 0.3054 0.175 Uiso 1 1 calc R . .
Cl4 Cl -0.0064(3) 0.62046(18) 0.3944(2) 0.1671(11) Uani 1 1 d D . .

loop_
_atom_site_aniso_label
_atom_site_aniso_U_11
_atom_site_aniso_U_22
_atom_site_aniso_U_33
_atom_site_aniso_U_23
_atom_site_aniso_U_13
_atom_site_aniso_U_12
Mo1 0.02328(15) 0.01982(15) 0.02218(15) -0.01054(12) -0.00218(11) 0.00062(11)
Mo2 0.02313(15) 0.01965(15) 0.02105(15) -0.00907(12) -0.00200(10) 0.00137(11)
N1 0.0238(13) 0.0212(13) 0.0228(13) -0.0120(11) -0.0029(10) 0.0002(11)
N2 0.0226(13) 0.0204(13) 0.0204(13) -0.0092(11) -0.0025(10) 0.0007(10)
N3 0.0242(14) 0.0263(15) 0.0303(15) -0.0154(13) 0.0004(11) -0.0007(11)
N4 0.0270(14) 0.0230(14) 0.0262(14) -0.0089(12) 0.0014(11) -0.0005(11)
N5 0.0277(14) 0.0263(15) 0.0275(14) -0.0155(12) -0.0018(11) 0.0013(11)
N6 0.0265(14) 0.0244(14) 0.0276(14) -0.0110(12) -0.0017(11) 0.0025(11)
N7 0.0292(14) 0.0247(14) 0.0236(14) -0.0105(12) -0.0015(11) -0.0032(11)
N8 0.0274(14) 0.0243(14) 0.0235(14) -0.0099(12) -0.0013(11) -0.0026(11)
O3 0.059(2) 0.075(2) 0.079(2) -0.045(2) -0.0121(17) -0.0156(17)
O4 0.133(3) 0.0332(16) 0.0304(15) -0.0060(13) -0.0161(18) 0.0013(18)
O5 0.0581(18) 0.088(2) 0.0397(16) -0.0421(17) -0.0001(14) 0.0046(17)
O6 0.0316(14) 0.0642(19) 0.0401(15) -0.0270(15) -0.0073(11) 0.0072(13)
O7 0.0700(19) 0.0369(15) 0.0233(13) -0.0092(12) -0.0016(12) -0.0026(14)
O8 0.0291(13) 0.0632(19) 0.0448(15) -0.0305(15) -0.0056(11) -0.0050(12)
C1 0.0211(15) 0.0191(15) 0.0223(15) -0.0087(13) 0.0009(12) -0.0032(12)
C2 0.0290(17) 0.0255(17) 0.0316(18) -0.0116(15) 0.0043(14) -0.0025(14)
C3 0.0278(17) 0.0225(17) 0.0318(18) -0.0143(15) 0.0008(14) 0.0033(13)
C4 0.0265(17) 0.0287(18) 0.0281(17) -0.0127(15) 0.0026(13) -0.0046(14)
C11 0.0249(16) 0.0216(16) 0.0259(16) -0.0112(14) -0.0040(13) -0.0006(13)
C12 0.0347(18) 0.0314(19) 0.0321(18) -0.0190(16) -0.0068(15) 0.0059(15)
C13 0.047(2) 0.045(2) 0.0314(19) -0.0236(18) -0.0125(16) 0.0060(18)
C21 0.0245(16) 0.0213(16) 0.0226(16) -0.0084(14) -0.0008(12) -0.0025(13)
C22 0.0307(18) 0.0269(18) 0.0303(18) -0.0130(15) -0.0073(14) 0.0050(14)
C23 0.039(2) 0.036(2) 0.0303(19) -0.0154(17) -0.0138(15) 0.0103(16)
C31 0.0269(17) 0.036(2) 0.0318(18) -0.0208(16) 0.0087(14) -0.0087(15)
C32 0.0326(19) 0.050(2) 0.034(2) -0.0223(18) 0.0058(15) -0.0085(17)
C33 0.039(2) 0.070(3) 0.032(2) -0.022(2) -0.0035(17) 0.004(2)
C34 0.047(2) 0.052(3) 0.052(2) -0.036(2) 0.0162(19) -0.023(2)
C35 0.055(3) 0.045(2) 0.054(3) -0.028(2) 0.006(2) -0.014(2)
C36 0.046(2) 0.041(2) 0.046(2) -0.0275(19) 0.0102(18) -0.0130(18)
C37 0.047(3) 0.098(4) 0.078(4) -0.040(3) -0.017(3) -0.003(3)
C41 0.0308(17) 0.0250(17) 0.0240(16) -0.0067(14) 0.0036(13) -0.0052(14)
C42 0.060(3) 0.029(2) 0.037(2) -0.0157(17) 0.0066(18) 0.0006(18)
C43 0.082(3) 0.036(2) 0.0280(19) -0.0164(18) 0.0045(19) -0.004(2)
C44 0.070(3) 0.029(2) 0.0273(19) -0.0069(17) -0.0043(18) -0.0061(19)
C45 0.090(3) 0.024(2) 0.038(2) -0.0102(18) -0.003(2) 0.007(2)
C46 0.067(3) 0.032(2) 0.031(2) -0.0155(17) -0.0006(18) 0.0045(19)
C47 0.131(5) 0.060(3) 0.028(2) -0.009(2) -0.010(3) -0.007(3)
C51 0.0313(17) 0.0212(16) 0.0293(17) -0.0123(14) -0.0004(14) 0.0019(13)
C52 0.0324(18) 0.0342(19) 0.0338(19) -0.0202(16) 0.0023(15) 0.0000(15)
C53 0.037(2) 0.045(2) 0.041(2) -0.0265(19) -0.0038(16) 0.0018(17)
C54 0.045(2) 0.048(2) 0.033(2) -0.0259(19) -0.0013(16) 0.0062(18)
C55 0.043(2) 0.061(3) 0.042(2) -0.030(2) 0.0103(18) 0.000(2)
C56 0.0295(19) 0.051(2) 0.040(2) -0.0250(19) 0.0005(16) 0.0010(17)
C57 0.068(3) 0.095(4) 0.047(3) -0.049(3) -0.003(2) -0.004(3)
C61 0.0274(17) 0.0226(17) 0.0309(18) -0.0111(15) -0.0017(14) 0.0014(13)
C62 0.0311(19) 0.047(2) 0.036(2) -0.0240(18) 0.0001(15) 0.0047(16)
C63 0.037(2) 0.055(3) 0.0322(19) -0.0241(19) -0.0031(16) 0.0042(18)
C64 0.0297(18) 0.0327(19) 0.0336(19) -0.0149(16) -0.0035(14) 0.0027(15)
C65 0.0267(18) 0.049(2) 0.038(2) -0.0208(19) 0.0030(15) 0.0075(16)
C66 0.0340(19) 0.050(2) 0.0294(19) -0.0208(18) -0.0024(15) 0.0086(17)
C67 0.032(2) 0.062(3) 0.057(3) -0.027(2) -0.0070(18) 0.0044(19)
C71 0.0283(17) 0.0264(18) 0.0256(17) -0.0092(15) -0.0009(13) -0.0004(14)
C72 0.044(2) 0.0302(19) 0.0306(19) -0.0158(16) -0.0041(15) -0.0048(16)
C73 0.053(2) 0.0251(19) 0.033(2) -0.0082(16) -0.0029(17) -0.0073(17)
C74 0.043(2) 0.0309(19) 0.0253(18) -0.0102(16) -0.0031(15) 0.0040(16)
C75 0.051(2) 0.035(2) 0.0277(18) -0.0169(17) -0.0065(16) -0.0008(17)
C76 0.047(2) 0.0254(18) 0.0282(18) -0.0101(15) -0.0004(15) -0.0061(16)
C77 0.080(3) 0.055(3) 0.027(2) -0.019(2) -0.002(2) 0.003(2)
C81 0.0264(16) 0.0230(17) 0.0242(16) -0.0073(14) -0.0008(13) -0.0042(13)
C82 0.0285(17) 0.038(2) 0.0373(19) -0.0240(17) 0.0033(14) -0.0043(15)
C83 0.0352(19) 0.047(2) 0.0336(19) -0.0255(18) 0.0004(15) -0.0107(17)
C84 0.0274(17) 0.0301(19) 0.0330(18) -0.0146(16) -0.0026(14) -0.0051(14)
C85 0.0266(18) 0.045(2) 0.039(2) -0.0232(18) 0.0006(15) 0.0004(16)
C86 0.0330(19) 0.046(2) 0.0309(18) -0.0229(18) 0.0003(15) -0.0024(16)
C87 0.029(2) 0.072(3) 0.064(3) -0.036(3) -0.0029(19) -0.007(2)
Cl1 0.140(4) 0.076(3) 0.204(7) -0.068(4) -0.023(5) -0.010(3)
C1S 0.22(2) 0.056(8) 0.071(9) -0.020(7) -0.028(11) -0.029(11)
Cl2 0.074(2) 0.0605(19) 0.084(2) -0.0421(18) 0.0193(18) -0.0025(17)
Cl1B 0.132(6) 0.242(10) 0.193(8) -0.130(7) 0.057(5) -0.055(6)
C1SB 0.125(16) 0.19(3) 0.34(4) -0.19(3) 0.13(2) -0.057(15)
Cl2B 0.200(10) 0.246(12) 0.315(13) -0.175(11) -0.069(9) 0.093(9)
Cl3 0.1229(17) 0.166(2) 0.1325(19) -0.0681(18) 0.0145(15) 0.0040(16)
C2S 0.085(5) 0.224(11) 0.141(7) -0.108(8) 0.002(5) 0.030(6)
Cl4 0.213(3) 0.0941(16) 0.150(2) -0.0308(15) 0.026(2) 0.0067(17)

loop_
_atom_type_symbol
_atom_type_description
_atom_type_scat_dispersion_real
_atom_type_scat_dispersion_imag
_atom_type_scat_source
C C 0.0033 0.0016 'International Tables Vol C Tables 4.2.6.8 and 6.1.1.4'
H H 0.0000 0.0000 'International Tables Vol C Tables 4.2.6.8 and 6.1.1.4'
N N 0.0061 0.0033 'International Tables Vol C Tables 4.2.6.8 and 6.1.1.4'
O O 0.0106 0.0060 'International Tables Vol C Tables 4.2.6.8 and 6.1.1.4'
Mo Mo -1.6832 0.6857 'International Tables Vol C Tables 4.2.6.8 and 6.1.1.4'
Cl Cl 0.1484 0.1585 'International Tables Vol C Tables 4.2.6.8 and 6.1.1.4'

loop_
_geom_angle_atom_site_label_1
_geom_angle_atom_site_label_2
_geom_angle_atom_site_label_3
_geom_angle
_geom_angle_site_symmetry_1
_geom_angle_site_symmetry_3
Mo2 Mo1 N1 93.26(7) . .
Mo2 Mo1 N7 92.58(7) . .
N1 Mo1 N7 88.26(10) . .
Mo2 Mo1 N3 92.00(7) . .
N1 Mo1 N3 93.84(10) . .
N7 Mo1 N3 174.85(10) . .
Mo2 Mo1 N5 92.41(7) . .
N1 Mo1 N5 173.35(10) . .
N7 Mo1 N5 88.01(10) . .
N3 Mo1 N5 89.44(10) . .
Mo1 Mo2 N8 92.93(7) . .
Mo1 Mo2 N4 93.67(7) . .
N8 Mo2 N4 171.75(10) . .
Mo1 Mo2 N6 93.12(7) . .
N8 Mo2 N6 85.74(10) . .
N4 Mo2 N6 88.97(10) . .
Mo1 Mo2 N2 92.11(7) . .
N8 Mo2 N2 91.59(10) . .
N4 Mo2 N2 93.10(10) . .
N6 Mo2 N2 174.24(10) . .
C1 N1 C11 117.3(3) . .
C1 N1 Mo1 118.6(2) . .
C11 N1 Mo1 123.9(2) . .
C1 N2 C21 117.2(3) . .
C1 N2 Mo2 118.7(2) . .
C21 N2 Mo2 124.1(2) . .
C2 N3 C31 114.5(3) . .
C2 N3 Mo1 116.4(2) . .
C31 N3 Mo1 127.5(2) . .
C2 N4 C41 114.7(3) . .
C2 N4 Mo2 116.0(2) . .
C41 N4 Mo2 127.5(2) . .
C3 N5 C51 117.9(3) . .
C3 N5 Mo1 117.2(2) . .
C51 N5 Mo1 123.5(2) . .
C3 N6 C61 119.1(3) . .
C3 N6 Mo2 116.7(2) . .
C61 N6 Mo2 123.3(2) . .
C4 N7 C71 116.5(3) . .
C4 N7 Mo1 116.5(2) . .
C71 N7 Mo1 127.0(2) . .
C4 N8 C81 118.3(3) . .
C4 N8 Mo2 117.6(2) . .
C81 N8 Mo2 121.6(2) . .
C37 O3 C34 119.1(4) . .
C44 O4 C47 118.0(4) . .
C54 O5 C57 117.6(3) . .
C64 O6 C67 115.7(3) . .
C74 O7 C77 116.9(3) . .
C84 O8 C87 117.3(3) . .
N1 C1 N2 117.1(3) . .
N1 C1 C1 121.7(3) . 2_665
N2 C1 C1 121.2(3) . 2_665
N4 C2 N3 121.3(3) . .
N6 C3 N5 120.4(3) . .
N8 C4 N7 120.2(3) . .
C12 C11 C21 119.2(3) . 2_665
C12 C11 N1 120.0(3) . .
C21 C11 N1 120.8(3) 2_665 .
C13 C12 C11 121.1(3) . .
C23 C13 C12 119.8(3) 2_665 .
N2 C21 C22 119.8(3) . .
N2 C21 C11 121.6(3) . 2_665
C22 C21 C11 118.7(3) . 2_665
C23 C22 C21 121.3(3) . .
C22 C23 C13 119.9(3) . 2_665
C32 C31 C36 118.7(3) . .
C32 C31 N3 121.7(3) . .
C36 C31 N3 119.6(3) . .
C31 C32 C33 119.4(4) . .
C34 C33 C32 118.4(4) . .
C35 C34 C33 122.3(4) . .
C35 C34 O3 115.2(4) . .
C33 C34 O3 122.5(4) . .
C34 C35 C36 119.2(4) . .
C35 C36 C31 122.0(4) . .
C42 C41 C46 118.5(3) . .
C42 C41 N4 121.9(3) . .
C46 C41 N4 119.6(3) . .
C41 C42 C43 121.3(4) . .
C44 C43 C42 120.1(4) . .
O4 C44 C43 125.1(4) . .
O4 C44 C45 115.7(4) . .
C43 C44 C45 119.2(4) . .
C46 C45 C44 120.5(4) . .
C45 C46 C41 120.4(4) . .
C52 C51 C56 117.3(3) . .
C52 C51 N5 120.4(3) . .
C56 C51 N5 121.9(3) . .
C51 C52 C53 121.7(3) . .
C54 C53 C52 120.1(3) . .
O5 C54 C53 125.1(4) . .
O5 C54 C55 116.2(3) . .
C53 C54 C55 118.8(3) . .
C56 C55 C54 120.8(4) . .
C55 C56 C51 121.4(4) . .
C62 C61 C66 117.8(3) . .
C62 C61 N6 118.6(3) . .
C66 C61 N6 123.5(3) . .
C63 C62 C61 121.2(3) . .
C64 C63 C62 120.4(3) . .
C63 C64 O6 116.2(3) . .
C63 C64 C65 119.3(3) . .
O6 C64 C65 124.6(3) . .
C66 C65 C64 119.8(3) . .
C65 C66 C61 121.5(3) . .
C76 C71 C72 118.0(3) . .
C76 C71 N7 120.0(3) . .
C72 C71 N7 122.0(3) . .
C73 C72 C71 120.6(3) . .
C74 C73 C72 120.5(3) . .
O7 C74 C73 116.0(3) . .
O7 C74 C75 124.2(3) . .
C73 C74 C75 119.7(3) . .
C74 C75 C76 119.1(3) . .
C71 C76 C75 121.9(3) . .
C82 C81 C86 118.7(3) . .
C82 C81 N8 119.7(3) . .
C86 C81 N8 121.4(3) . .
C81 C82 C83 120.6(3) . .
C84 C83 C82 120.2(3) . .
C85 C84 C83 119.7(3) . .
C85 C84 O8 124.2(3) . .
C83 C84 O8 116.1(3) . .
C84 C85 C86 119.9(3) . .
C81 C86 C85 120.8(3) . .
Cl2 C1S Cl1 109.8(7) . .
Cl2B C1SB Cl1B 110.1(9) . .
Cl4 C2S Cl3 114.7(4) . .

loop_
_geom_bond_atom_site_label_1
_geom_bond_atom_site_label_2
_geom_bond_distance
_geom_bond_site_symmetry_2
_geom_bond_publ_flag
Mo1 Mo2 2.0939(4) . y
Mo1 N1 2.156(3) . y
Mo1 N7 2.160(3) . y
Mo1 N3 2.161(3) . y
Mo1 N5 2.162(3) . y
Mo2 N8 2.135(3) . y
Mo2 N4 2.150(3) . y
Mo2 N6 2.161(3) . y
Mo2 N2 2.169(3) . y
N1 C1 1.343(4) . ?
N1 C11 1.407(4) . ?
N2 C1 1.353(4) . ?
N2 C21 1.397(4) . ?
N3 C2 1.332(4) . ?
N3 C31 1.426(4) . ?
N4 C2 1.317(4) . ?
N4 C41 1.438(4) . ?
N5 C3 1.328(4) . ?
N5 C51 1.421(4) . ?
N6 C3 1.328(4) . ?
N6 C61 1.426(4) . ?
N7 C4 1.331(4) . ?
N7 C71 1.434(4) . ?
N8 C4 1.322(4) . ?
N8 C81 1.433(4) . ?
O3 C37 1.376(6) . ?
O3 C34 1.403(5) . ?
O4 C44 1.372(5) . ?
O4 C47 1.422(6) . ?
O5 C54 1.365(4) . ?
O5 C57 1.410(5) . ?
O6 C64 1.379(4) . ?
O6 C67 1.414(5) . ?
O7 C74 1.379(4) . ?
O7 C77 1.411(5) . ?
O8 C84 1.383(4) . ?
O8 C87 1.414(5) . ?
C1 C1 1.450(6) 2_665 ?
C11 C12 1.395(5) . ?
C11 C21 1.405(5) 2_665 ?
C12 C13 1.386(5) . ?
C13 C23 1.383(5) 2_665 ?
C21 C22 1.405(4) . ?
C21 C11 1.405(5) 2_665 ?
C22 C23 1.376(5) . ?
C23 C13 1.383(5) 2_665 ?
C31 C32 1.373(5) . ?
C31 C36 1.409(5) . ?
C32 C33 1.426(6) . ?
C33 C34 1.391(6) . ?
C34 C35 1.343(6) . ?
C35 C36 1.360(6) . ?
C41 C42 1.375(5) . ?
C41 C46 1.390(5) . ?
C42 C43 1.383(5) . ?
C43 C44 1.375(6) . ?
C44 C45 1.385(6) . ?
C45 C46 1.381(5) . ?
C51 C52 1.387(5) . ?
C51 C56 1.401(5) . ?
C52 C53 1.391(5) . ?
C53 C54 1.384(5) . ?
C54 C55 1.395(6) . ?
C55 C56 1.368(5) . ?
C61 C62 1.384(5) . ?
C61 C66 1.384(5) . ?
C62 C63 1.383(5) . ?
C63 C64 1.374(5) . ?
C64 C65 1.386(5) . ?
C65 C66 1.382(5) . ?
C71 C76 1.376(5) . ?
C71 C72 1.397(5) . ?
C72 C73 1.384(5) . ?
C73 C74 1.380(5) . ?
C74 C75 1.385(5) . ?
C75 C76 1.393(5) . ?
C81 C82 1.381(5) . ?
C81 C86 1.385(5) . ?
C82 C83 1.387(5) . ?
C83 C84 1.382(5) . ?
C84 C85 1.375(5) . ?
C85 C86 1.393(5) . ?
Cl1 C1S 1.734(10) . ?
C1S Cl2 1.732(11) . ?
Cl1B C1SB 1.753(12) . ?
C1SB Cl2B 1.724(11) . ?
Cl3 C2S 1.725(8) . ?
C2S Cl4 1.699(8) . ?
